data_7228664
loop_
_publ_author_name
'Purohit, Chandra Shekhar'
'Illa, Giri teja'
'Hazra, Sohan'
'Satha, Pardhasaradhi'

_publ_section_title
;
 Hydrogen Bonded Molecular Capsule: Probing Role of Water Molecules for
 Capsule Formation in a Modified Cyclotricatechylene
;
_journal_name_full CrystEngComm
_journal_paper_doi 10.1039/C7CE01075C
_journal_year 2017
_chemical_formula_sum 'C42.6 H52.8 N2 O10.52 S1.8'
_chemical_formula_weight 818.89
_space_group_crystal_system monoclinic
_space_group_IT_number 14
_space_group_name_Hall '-P 2yn'
_space_group_name_H-M_alt 'P 1 21/n 1'
_symmetry_space_group_name_Hall '-P 2yn'
_symmetry_space_group_name_H-M 'P 1 21/n 1'
_atom_sites_solution_hydrogens mixed
_audit_creation_method SHELXL-2014/7
_audit_update_record
;
2017-01-05 deposited with the CCDC.
2017-07-07 downloaded from the CCDC.
;
_cell_angle_alpha 90
_cell_angle_beta 99.568(3)
_cell_angle_gamma 90
_cell_formula_units_Z 4
_cell_length_a 16.8196(7)
_cell_length_b 14.4225(5)
_cell_length_c 17.2295(8)
_cell_measurement_reflns_used 6010
_cell_measurement_temperature 296(2)
_cell_measurement_theta_max 26.24
_cell_measurement_theta_min 2.82
_cell_volume 4121.4(3)
_computing_cell_refinement 'Bruker SAINT'
_computing_data_collection 'Bruker APEX2'
_computing_data_reduction 'Bruker SAINT A'
_computing_molecular_graphics 'Ortep for Windows (Farrugia, 2012)'
_computing_publication_material 'WinGX publication routines (Farrugia, 2012)'
_computing_structure_refinement 'SHELXL-2014/7 (Sheldrick, 2014)'
_computing_structure_solution 'SHELXL-2014/7 (Sheldrick, 2014)'
_diffrn_ambient_temperature 296(2)
_diffrn_measured_fraction_theta_full 0.998
_diffrn_measured_fraction_theta_max 0.998
_diffrn_measurement_device_type 'Bruker APEX-II CCD'
_diffrn_measurement_method '\f and \w scans'
_diffrn_radiation_type MoK\a
_diffrn_radiation_wavelength 0.71073
_diffrn_reflns_av_R_equivalents 0.0368
_diffrn_reflns_av_unetI/netI 0.0461
_diffrn_reflns_Laue_measured_fraction_full 0.998
_diffrn_reflns_Laue_measured_fraction_max 0.998
_diffrn_reflns_limit_h_max 16
_diffrn_reflns_limit_h_min -20
_diffrn_reflns_limit_k_max 17
_diffrn_reflns_limit_k_min -17
_diffrn_reflns_limit_l_max 20
_diffrn_reflns_limit_l_min -21
_diffrn_reflns_number 22935
_diffrn_reflns_point_group_measured_fraction_full 0.998
_diffrn_reflns_point_group_measured_fraction_max 0.998
_diffrn_reflns_theta_full 25.242
_diffrn_reflns_theta_max 26.019
_diffrn_reflns_theta_min 2.825
_diffrn_source 'fine-focus sealed tube'
_exptl_absorpt_coefficient_mu 0.181
_exptl_crystal_colour Brown
_exptl_crystal_density_diffrn 1.320
_exptl_crystal_density_method 'not measured'
_exptl_crystal_description Rectangular
_exptl_crystal_F_000 1741
_exptl_crystal_size_max 0.27
_exptl_crystal_size_mid 0.22
_exptl_crystal_size_min 0.12
_refine_diff_density_max 1.088
_refine_diff_density_min -0.638
_refine_diff_density_rms 0.079
_refine_ls_extinction_method none
_refine_ls_goodness_of_fit_ref 1.045
_refine_ls_hydrogen_treatment mixed
_refine_ls_matrix_type full
_refine_ls_number_parameters 588
_refine_ls_number_reflns 8104
_refine_ls_number_restraints 25
_refine_ls_restrained_S_all 1.043
_refine_ls_R_factor_all 0.1042
_refine_ls_R_factor_gt 0.0736
_refine_ls_shift/su_max 0.000
_refine_ls_shift/su_mean 0.000
_refine_ls_structure_factor_coef Fsqd
_refine_ls_weighting_details 'w=1/[\s^2^(Fo^2^)+(0.1307P)^2^+4.6425P] where P=(Fo^2^+2Fc^2^)/3'
_refine_ls_weighting_scheme calc
_refine_ls_wR_factor_gt 0.2154
_refine_ls_wR_factor_ref 0.2409
_reflns_Friedel_coverage 0.000
_reflns_number_gt 5583
_reflns_number_total 8104
_reflns_threshold_expression 'I > 2\s(I)'
_cod_data_source_file c7ce01075c2.cif
_cod_data_source_block CTC-2Py
_cod_original_formula_sum 'C42.60 H52.80 N2 O10.52 S1.80'
_cod_database_code 7228664
_shelx_shelxl_version_number 2014/7
_shelx_space_group_comment
;
The symmetry employed for this shelxl refinement is uniquely defined
by the following loop, which should always be used as a source of
symmetry information in preference to the above space-group names.
They are only intended as comments.
;
_shelx_estimated_absorpt_t_min 0.6683
_shelx_estimated_absorpt_t_max 0.7455
_exptl_absorpt_special_details 'Bruker, 2014'

loop_
_space_group_symop_operation_xyz
'x, y, z'
'-x+1/2, y+1/2, -z+1/2'
'-x, -y, -z'
'x-1/2, -y-1/2, z-1/2'

loop_
_atom_site_label
_atom_site_type_symbol
_atom_site_fract_x
_atom_site_fract_y
_atom_site_fract_z
_atom_site_U_iso_or_equiv
_atom_site_adp_type
_atom_site_occupancy
_atom_site_site_symmetry_order
_atom_site_calc_flag
_atom_site_refinement_flags_posn
_atom_site_refinement_flags_adp
_atom_site_refinement_flags_occupancy
C1 C 0.4116(2) 0.1383(2) 0.47022(19) 0.0362(8) Uani 1 1 d . . .
C2 C 0.4306(2) 0.0889(2) 0.54043(19) 0.0339(8) Uani 1 1 d . . .
C3 C 0.3682(2) 0.0432(2) 0.5829(2) 0.0379(8) Uani 1 1 d . . .
H3A H 0.3226 0.0233 0.5445 0.045 Uiso 1 1 calc R U .
H3B H 0.3918 -0.0113 0.6106 0.045 Uiso 1 1 calc R U .
C4 C 0.3388(2) 0.1087(2) 0.64135(18) 0.0329(7) Uani 1 1 d . . .
C5 C 0.2676(2) 0.1589(2) 0.62503(19) 0.0338(8) Uani 1 1 d . . .
C6 C 0.2105(2) 0.1531(3) 0.54653(19) 0.0374(8) Uani 1 1 d . . .
H6A H 0.2195 0.0954 0.5204 0.045 Uiso 1 1 calc R U .
H6B H 0.1552 0.1534 0.5558 0.045 Uiso 1 1 calc R U .
C7 C 0.2236(2) 0.2344(2) 0.49360(18) 0.0343(8) Uani 1 1 d . . .
C8 C 0.2789(2) 0.2342(2) 0.44146(18) 0.0333(8) Uani 1 1 d . . .
C9 C 0.3258(2) 0.1482(2) 0.42438(19) 0.0372(8) Uani 1 1 d . . .
H9A H 0.3288 0.1476 0.3686 0.045 Uiso 1 1 calc R U .
H9B H 0.2952 0.0940 0.4351 0.045 Uiso 1 1 calc R U .
C10 C 0.4748(2) 0.1774(2) 0.4373(2) 0.0382(8) Uani 1 1 d . . .
C11 C 0.5550(2) 0.1707(2) 0.4739(2) 0.0382(8) Uani 1 1 d . . .
C12 C 0.5736(2) 0.1213(2) 0.54480(19) 0.0363(8) Uani 1 1 d . . .
C13 C 0.5117(2) 0.0813(2) 0.5761(2) 0.0370(8) Uani 1 1 d . . .
C14 C 0.3892(2) 0.1227(2) 0.71346(18) 0.0332(7) Uani 1 1 d . . .
H14 H 0.4357 0.0870 0.7255 0.040 Uiso 1 1 calc R U .
C15 C 0.3728(2) 0.1873(2) 0.76737(18) 0.0327(7) Uani 1 1 d . . .
C16 C 0.3003(2) 0.2377(2) 0.75112(18) 0.0339(8) Uani 1 1 d . . .
C17 C 0.2485(2) 0.2212(2) 0.68149(19) 0.0349(8) Uani 1 1 d . . .
H17 H 0.1995 0.2525 0.6718 0.042 Uiso 1 1 calc R U .
C18 C 0.1786(2) 0.3140(3) 0.50085(19) 0.0355(8) Uani 1 1 d . . .
C19 C 0.1883(2) 0.3939(2) 0.45968(19) 0.0346(8) Uani 1 1 d . . .
C20 C 0.2450(2) 0.3955(2) 0.40864(19) 0.0366(8) Uani 1 1 d . . .
C21 C 0.2892(2) 0.3160(2) 0.4001(2) 0.0357(8) Uani 1 1 d . . .
C22 C 0.6750(2) 0.0895(3) 0.6581(2) 0.0436(9) Uani 1 1 d . . .
H22A H 0.7332 0.0844 0.6715 0.052 Uiso 1 1 calc R U .
H22B H 0.6522 0.0290 0.6655 0.052 Uiso 1 1 calc R U .
C23 C 0.6453(2) 0.1578(3) 0.71309(19) 0.0371(8) Uani 1 1 d . . .
C24 C 0.5900(2) 0.1312(3) 0.7597(2) 0.0368(8) Uani 1 1 d . . .
C25 C 0.5588(2) 0.1929(2) 0.80825(18) 0.0346(8) Uani 1 1 d . . .
C26 C 0.5875(2) 0.2844(3) 0.80981(19) 0.0355(8) Uani 1 1 d . . .
C27 C 0.6720(2) 0.2504(3) 0.7192(2) 0.0383(8) Uani 1 1 d . . .
C28 C 0.2171(2) 0.3577(3) 0.7939(2) 0.0440(9) Uani 1 1 d . . .
H28A H 0.2110 0.3893 0.8423 0.053 Uiso 1 1 calc R U .
H28B H 0.1698 0.3192 0.7785 0.053 Uiso 1 1 calc R U .
C29 C 0.2211(2) 0.4288(3) 0.7307(2) 0.0368(8) Uani 1 1 d . . .
C30 C 0.1617(2) 0.4314(3) 0.6641(2) 0.0384(8) Uani 1 1 d . . .
C31 C 0.1658(2) 0.4933(3) 0.6033(2) 0.0361(8) Uani 1 1 d . . .
C32 C 0.2294(2) 0.5561(3) 0.6131(2) 0.0402(8) Uani 1 1 d . . .
C33 C 0.2833(2) 0.4942(3) 0.7356(2) 0.0391(8) Uani 1 1 d . . .
C34 C 0.4976(2) 0.1614(3) 0.85717(19) 0.0379(8) Uani 1 1 d . . .
H34A H 0.4896 0.0951 0.8501 0.046 Uiso 1 1 calc R U .
H34B H 0.5190 0.1722 0.9122 0.046 Uiso 1 1 calc R U .
C35 C 0.1052(2) 0.4892(3) 0.5292(2) 0.0412(9) Uani 1 1 d . . .
H35A H 0.0671 0.4398 0.5335 0.049 Uiso 1 1 calc R U .
H35B H 0.0755 0.5471 0.5228 0.049 Uiso 1 1 calc R U .
C36 C 0.5590(2) 0.3580(3) 0.8598(2) 0.0435(9) Uani 1 1 d . . .
H36A H 0.6029 0.3988 0.8792 0.065 Uiso 1 1 calc R U .
H36B H 0.5393 0.3298 0.9033 0.065 Uiso 1 1 calc R U .
H36C H 0.5164 0.3929 0.8289 0.065 Uiso 1 1 calc R U .
C37 C 0.7352(3) 0.2856(3) 0.6747(3) 0.0546(11) Uani 1 1 d . . .
H37A H 0.7356 0.3522 0.6756 0.082 Uiso 1 1 calc R U .
H37B H 0.7234 0.2645 0.6212 0.082 Uiso 1 1 calc R U .
H37C H 0.7871 0.2628 0.6987 0.082 Uiso 1 1 calc R U .
C38 C 0.2394(3) 0.6268(3) 0.5512(2) 0.0526(10) Uani 1 1 d . . .
H38A H 0.2635 0.6820 0.5760 0.079 Uiso 1 1 calc R U .
H38B H 0.1876 0.6416 0.5212 0.079 Uiso 1 1 calc R U .
H38C H 0.2736 0.6020 0.5168 0.079 Uiso 1 1 calc R U .
C39 C 0.3521(2) 0.4980(3) 0.8039(2) 0.0477(10) Uani 1 1 d . . .
H39A H 0.3925 0.4536 0.7958 0.072 Uiso 1 1 calc R U .
H39B H 0.3325 0.4837 0.8517 0.072 Uiso 1 1 calc R U .
H39C H 0.3752 0.5590 0.8075 0.072 Uiso 1 1 calc R U .
C40 C 0.4548(4) 0.6214(4) 0.4346(3) 0.0752(15) Uani 1 1 d . . .
H40A H 0.4373 0.6614 0.3905 0.113 Uiso 1 1 calc R U .
H40B H 0.4703 0.6581 0.4811 0.113 Uiso 1 1 calc R U .
H40C H 0.4116 0.5806 0.4420 0.113 Uiso 1 1 calc R U .
C41 C 0.5939(4) 0.6465(4) 0.3832(3) 0.0874(19) Uani 1 1 d . . .
H41A H 0.6428 0.6222 0.3694 0.131 Uiso 1 1 calc R U .
H41B H 0.6068 0.6917 0.4243 0.131 Uiso 1 1 calc R U .
H41C H 0.5625 0.6752 0.3379 0.131 Uiso 1 1 calc R U .
C42 C 0.1207(5) 0.8409(4) 0.4979(4) 0.091(3) Uani 0.8 1 d . . P
H42A H 0.1156 0.8343 0.5523 0.137 Uiso 0.8 1 calc R U P
H42B H 0.1364 0.9033 0.4882 0.137 Uiso 0.8 1 calc R U P
H42C H 0.1609 0.7986 0.4856 0.137 Uiso 0.8 1 calc R U P
C43 C 0.0536(4) 0.8441(5) 0.3458(3) 0.0631(16) Uani 0.8 1 d . . P
H43A H 0.0863 0.7957 0.3293 0.095 Uiso 0.8 1 calc R U P
H43B H 0.0827 0.9016 0.3489 0.095 Uiso 0.8 1 calc R U P
H43C H 0.0048 0.8499 0.3084 0.095 Uiso 0.8 1 calc R U P
N1 N 0.64337(18) 0.3111(2) 0.76644(17) 0.0374(7) Uani 1 1 d . . .
N2 N 0.28619(18) 0.5567(2) 0.67799(17) 0.0389(7) Uani 1 1 d . . .
O1 O 0.65407(15) 0.11569(18) 0.57616(14) 0.0426(6) Uani 1 1 d . . .
O2 O 0.42038(14) 0.20690(17) 0.83843(13) 0.0367(6) Uani 1 1 d . . .
O3 O 0.28729(16) 0.29911(18) 0.80879(13) 0.0410(6) Uani 1 1 d . . .
O4 O 0.14233(15) 0.47335(18) 0.46047(14) 0.0412(6) Uani 1 1 d . . .
O5 O 0.25049(18) 0.47615(18) 0.36844(16) 0.0462(7) Uani 1 1 d . . .
O6 O 0.61769(17) 0.2074(2) 0.44314(17) 0.0480(7) Uani 1 1 d . . .
O7 O 0.50638(19) 0.4971(2) 0.3453(2) 0.0675(9) Uani 1 1 d . . .
O8 O 0.0136(3) 0.7148(3) 0.4405(2) 0.0750(13) Uani 0.8 1 d . . P
O10 O 0.35099(18) 0.4941(2) 0.26439(17) 0.0459(11) Uani 0.957(11) 1 d D U .
O11 O 0.42063(18) 0.67080(19) 0.67553(16) 0.0460(7) Uani 1 1 d D U .
S1 S 0.53792(7) 0.55540(8) 0.41653(7) 0.0562(3) Uani 1 1 d . . .
S2 S 0.02976(10) 0.81656(12) 0.43977(9) 0.0631(4) Uani 0.8 1 d . . P
O12 O 0.5747(4) 0.9086(4) 0.8278(4) 0.103(3) Uani 0.764(15) 1 d D U .
H18 H 0.1416(19) 0.313(2) 0.5330(18) 0.017(8) Uiso 1 1 d . . .
H24 H 0.577(2) 0.078(3) 0.759(2) 0.031(10) Uiso 1 1 d . . .
H21 H 0.332(2) 0.319(2) 0.359(2) 0.036(9) Uiso 1 1 d . . .
H13 H 0.523(2) 0.048(3) 0.624(2) 0.033(9) Uiso 1 1 d . . .
H10 H 0.461(2) 0.216(3) 0.388(2) 0.038(10) Uiso 1 1 d . . .
H30 H 0.117(3) 0.378(4) 0.657(3) 0.085(16) Uiso 1 1 d . . .
H5 H 0.288(3) 0.467(3) 0.340(3) 0.053(13) Uiso 1 1 d . . .
H10A H 0.399(3) 0.487(4) 0.308(3) 0.12(2) Uiso 1 1 d D . .
H6 H 0.596(3) 0.243(3) 0.406(3) 0.051(13) Uiso 1 1 d . . .
H11A H 0.372(3) 0.645(3) 0.684(3) 0.070(15) Uiso 1 1 d . . .
H11B H 0.452(3) 0.620(3) 0.659(3) 0.095(19) Uiso 1 1 d D . .
H10B H 0.344(5) 0.5632(17) 0.260(5) 0.18(4) Uiso 1 1 d D . .
H12B H 0.586(4) 0.914(4) 0.7738(18) 0.097 Uiso 1 1 d D U .
H12A H 0.593(3) 0.862(2) 0.868(2) 0.057(13) Uiso 1 1 d D . .

loop_
_atom_site_aniso_label
_atom_site_aniso_U_11
_atom_site_aniso_U_22
_atom_site_aniso_U_33
_atom_site_aniso_U_23
_atom_site_aniso_U_13
_atom_site_aniso_U_12
C1 0.049(2) 0.0275(17) 0.0318(17) -0.0053(13) 0.0053(15) 0.0032(15)
C2 0.045(2) 0.0250(16) 0.0313(16) -0.0057(13) 0.0048(14) -0.0020(15)
C3 0.048(2) 0.0312(18) 0.0330(17) -0.0004(14) 0.0018(15) -0.0064(16)
C4 0.0379(19) 0.0313(17) 0.0289(16) 0.0026(13) 0.0038(14) -0.0097(15)
C5 0.0346(18) 0.0369(19) 0.0283(16) 0.0025(14) 0.0008(14) -0.0102(15)
C6 0.0352(19) 0.040(2) 0.0338(17) 0.0005(15) -0.0023(14) -0.0086(16)
C7 0.0329(18) 0.0399(19) 0.0265(16) -0.0047(13) -0.0056(13) -0.0080(15)
C8 0.0358(18) 0.0345(18) 0.0265(15) -0.0029(13) -0.0040(13) -0.0068(15)
C9 0.049(2) 0.0359(19) 0.0258(15) -0.0039(14) 0.0023(14) -0.0047(16)
C10 0.049(2) 0.0318(18) 0.0342(18) 0.0011(14) 0.0094(16) 0.0054(16)
C11 0.047(2) 0.0332(18) 0.0354(18) -0.0038(14) 0.0099(16) 0.0028(16)
C12 0.044(2) 0.0320(18) 0.0331(17) -0.0058(14) 0.0057(15) 0.0091(16)
C13 0.050(2) 0.0288(17) 0.0319(17) -0.0034(14) 0.0072(16) 0.0059(16)
C14 0.0345(18) 0.0336(18) 0.0306(16) 0.0046(13) 0.0025(13) -0.0026(15)
C15 0.0325(18) 0.0392(19) 0.0250(15) 0.0029(13) 0.0008(13) -0.0050(15)
C16 0.0364(18) 0.0394(19) 0.0262(15) 0.0001(13) 0.0058(13) -0.0038(15)
C17 0.0327(18) 0.042(2) 0.0295(16) 0.0042(14) 0.0033(14) -0.0019(15)
C18 0.0293(18) 0.048(2) 0.0273(16) -0.0021(14) -0.0020(14) -0.0052(16)
C19 0.0320(18) 0.0391(19) 0.0290(16) -0.0040(14) -0.0053(13) 0.0005(15)
C20 0.0383(19) 0.0364(19) 0.0321(16) 0.0014(14) -0.0029(14) -0.0061(16)
C21 0.0384(19) 0.0372(19) 0.0298(16) -0.0029(14) 0.0004(14) -0.0054(15)
C22 0.044(2) 0.045(2) 0.0411(19) 0.0010(16) 0.0050(16) 0.0130(18)
C23 0.0348(19) 0.042(2) 0.0316(17) 0.0034(14) -0.0013(14) 0.0097(16)
C24 0.039(2) 0.036(2) 0.0325(17) 0.0036(15) -0.0028(15) 0.0051(17)
C25 0.0326(18) 0.042(2) 0.0264(15) 0.0055(14) -0.0027(13) 0.0058(15)
C26 0.0326(18) 0.044(2) 0.0277(16) 0.0018(14) -0.0016(14) 0.0068(16)
C27 0.0325(18) 0.045(2) 0.0359(18) 0.0024(15) 0.0022(15) 0.0078(16)
C28 0.040(2) 0.061(2) 0.0325(18) -0.0012(17) 0.0084(15) 0.0068(18)
C29 0.0306(18) 0.047(2) 0.0337(17) -0.0044(15) 0.0065(14) 0.0072(16)
C30 0.0276(17) 0.050(2) 0.0387(18) -0.0042(16) 0.0068(14) 0.0078(16)
C31 0.0267(17) 0.045(2) 0.0359(18) -0.0035(15) 0.0036(14) 0.0060(15)
C32 0.038(2) 0.043(2) 0.0389(19) -0.0026(15) 0.0043(15) 0.0114(17)
C33 0.0359(19) 0.046(2) 0.0344(18) -0.0057(15) 0.0030(15) 0.0139(17)
C34 0.041(2) 0.044(2) 0.0264(16) 0.0039(14) -0.0018(14) 0.0056(16)
C35 0.0279(18) 0.051(2) 0.043(2) -0.0019(17) 0.0014(15) 0.0078(16)
C36 0.045(2) 0.043(2) 0.0415(19) -0.0035(16) 0.0059(16) 0.0031(17)
C37 0.049(2) 0.053(3) 0.066(3) 0.000(2) 0.023(2) 0.005(2)
C38 0.053(2) 0.050(2) 0.050(2) 0.0038(18) -0.0058(19) -0.001(2)
C39 0.042(2) 0.051(2) 0.046(2) -0.0051(18) -0.0043(17) 0.0082(18)
C40 0.100(4) 0.063(3) 0.064(3) -0.006(2) 0.017(3) 0.029(3)
C41 0.123(5) 0.075(4) 0.070(3) -0.021(3) 0.031(3) -0.047(4)
C42 0.159(7) 0.047(3) 0.049(3) 0.009(3) -0.036(4) -0.018(4)
C43 0.069(4) 0.072(4) 0.049(3) 0.028(3) 0.010(3) 0.013(3)
N1 0.0354(16) 0.0399(17) 0.0348(15) -0.0001(13) -0.0004(12) 0.0057(13)
N2 0.0337(16) 0.0403(17) 0.0407(16) -0.0035(13) -0.0002(13) 0.0063(13)
O1 0.0425(15) 0.0495(15) 0.0356(13) -0.0039(11) 0.0057(11) 0.0087(12)
O2 0.0331(13) 0.0483(14) 0.0265(11) -0.0008(10) -0.0011(9) 0.0006(11)
O3 0.0451(15) 0.0507(15) 0.0262(11) -0.0019(10) 0.0026(10) 0.0087(12)
O4 0.0403(14) 0.0478(15) 0.0334(12) 0.0018(11) 0.0001(11) 0.0072(12)
O5 0.0535(17) 0.0376(15) 0.0496(16) 0.0051(12) 0.0151(14) -0.0001(13)
O6 0.0474(16) 0.0519(17) 0.0468(15) 0.0103(13) 0.0138(13) 0.0069(13)
O7 0.0488(18) 0.0542(19) 0.097(2) -0.0306(17) 0.0037(17) 0.0018(15)
O8 0.091(3) 0.071(3) 0.066(3) 0.026(2) 0.022(2) -0.020(2)
O10 0.0487(19) 0.0421(19) 0.0468(18) -0.0046(12) 0.0079(13) -0.0048(13)
O11 0.0459(17) 0.0427(16) 0.0482(15) -0.0002(12) 0.0041(13) -0.0012(13)
S1 0.0651(7) 0.0447(6) 0.0576(6) -0.0003(5) 0.0066(5) -0.0024(5)
S2 0.0616(9) 0.0737(10) 0.0571(8) 0.0086(7) 0.0184(7) 0.0095(8)
O12 0.132(6) 0.067(4) 0.097(5) -0.017(3) -0.017(4) -0.030(3)

loop_
_atom_type_symbol
_atom_type_description
_atom_type_scat_dispersion_real
_atom_type_scat_dispersion_imag
_atom_type_scat_source
C C 0.0033 0.0016 'International Tables Vol C Tables 4.2.6.8 and 6.1.1.4'
H H 0.0000 0.0000 'International Tables Vol C Tables 4.2.6.8 and 6.1.1.4'
N N 0.0061 0.0033 'International Tables Vol C Tables 4.2.6.8 and 6.1.1.4'
O O 0.0106 0.0060 'International Tables Vol C Tables 4.2.6.8 and 6.1.1.4'
S S 0.1246 0.1234 'International Tables Vol C Tables 4.2.6.8 and 6.1.1.4'

loop_
_geom_angle_atom_site_label_1
_geom_angle_atom_site_label_2
_geom_angle_atom_site_label_3
_geom_angle
C2 C1 C10 118.4(3)
C2 C1 C9 123.7(3)
C10 C1 C9 117.8(3)
C1 C2 C13 119.1(3)
C1 C2 C3 124.1(3)
C13 C2 C3 116.9(3)
C4 C3 C2 112.0(3)
C4 C3 H3A 109.2
C2 C3 H3A 109.2
C4 C3 H3B 109.2
C2 C3 H3B 109.2
H3A C3 H3B 107.9
C5 C4 C14 118.7(3)
C5 C4 C3 123.7(3)
C14 C4 C3 117.5(3)
C4 C5 C17 119.0(3)
C4 C5 C6 123.1(3)
C17 C5 C6 117.9(3)
C7 C6 C5 110.8(3)
C7 C6 H6A 109.5
C5 C6 H6A 109.5
C7 C6 H6B 109.5
C5 C6 H6B 109.5
H6A C6 H6B 108.1
C18 C7 C8 119.3(3)
C18 C7 C6 116.5(3)
C8 C7 C6 124.2(3)
C7 C8 C21 118.4(3)
C7 C8 C9 123.2(3)
C21 C8 C9 118.3(3)
C8 C9 C1 116.7(3)
C8 C9 H9A 108.1
C1 C9 H9A 108.1
C8 C9 H9B 108.1
C1 C9 H9B 108.1
H9A C9 H9B 107.3
C11 C10 C1 122.0(3)
C11 C10 H10 119(2)
C1 C10 H10 118(2)
O6 C11 C10 123.4(3)
O6 C11 C12 117.4(3)
C10 C11 C12 119.2(3)
O1 C12 C13 125.5(3)
O1 C12 C11 115.7(3)
C13 C12 C11 118.7(3)
C12 C13 C2 122.6(3)
C12 C13 H13 120(2)
C2 C13 H13 117(2)
C15 C14 C4 122.6(3)
C15 C14 H14 118.7
C4 C14 H14 118.7
C14 C15 O2 126.0(3)
C14 C15 C16 118.7(3)
O2 C15 C16 115.3(3)
O3 C16 C17 125.8(3)
O3 C16 C15 115.2(3)
C17 C16 C15 119.0(3)
C16 C17 C5 121.9(3)
C16 C17 H17 119.0
C5 C17 H17 119.0
C19 C18 C7 122.1(3)
C19 C18 H18 118(2)
C7 C18 H18 119(2)
C18 C19 O4 125.1(3)
C18 C19 C20 119.1(3)
O4 C19 C20 115.7(3)
O5 C20 C21 124.7(3)
O5 C20 C19 116.2(3)
C21 C20 C19 119.1(3)
C20 C21 C8 121.9(3)
C20 C21 H21 118(2)
C8 C21 H21 121(2)
O1 C22 C23 113.0(3)
O1 C22 H22A 109.0
C23 C22 H22A 109.0
O1 C22 H22B 109.0
C23 C22 H22B 109.0
H22A C22 H22B 107.8
C24 C23 C27 117.3(3)
C24 C23 C22 120.6(3)
C27 C23 C22 122.1(3)
C23 C24 C25 122.2(4)
C23 C24 H24 118(3)
C25 C24 H24 120(3)
C24 C25 C26 116.9(3)
C24 C25 C34 120.5(3)
C26 C25 C34 122.6(3)
N1 C26 C25 121.8(3)
N1 C26 C36 115.8(3)
C25 C26 C36 122.5(3)
N1 C27 C23 121.5(3)
N1 C27 C37 116.6(3)
C23 C27 C37 121.9(3)
O3 C28 C29 113.2(3)
O3 C28 H28A 108.9
C29 C28 H28A 108.9
O3 C28 H28B 108.9
C29 C28 H28B 108.9
H28A C28 H28B 107.7
C30 C29 C33 117.3(3)
C30 C29 C28 120.2(3)
C33 C29 C28 122.5(3)
C31 C30 C29 121.4(4)
C31 C30 H30 120(3)
C29 C30 H30 118(3)
C30 C31 C32 117.5(3)
C30 C31 C35 120.5(3)
C32 C31 C35 122.0(3)
N2 C32 C31 122.1(3)
N2 C32 C38 116.0(3)
C31 C32 C38 122.0(3)
N2 C33 C29 121.5(3)
N2 C33 C39 115.7(3)
C29 C33 C39 122.7(3)
O2 C34 C25 114.3(3)
O2 C34 H34A 108.7
C25 C34 H34A 108.7
O2 C34 H34B 108.7
C25 C34 H34B 108.7
H34A C34 H34B 107.6
O4 C35 C31 112.3(3)
O4 C35 H35A 109.1
C31 C35 H35A 109.1
O4 C35 H35B 109.1
C31 C35 H35B 109.1
H35A C35 H35B 107.9
C26 C36 H36A 109.5
C26 C36 H36B 109.5
H36A C36 H36B 109.5
C26 C36 H36C 109.5
H36A C36 H36C 109.5
H36B C36 H36C 109.5
C27 C37 H37A 109.5
C27 C37 H37B 109.5
H37A C37 H37B 109.5
C27 C37 H37C 109.5
H37A C37 H37C 109.5
H37B C37 H37C 109.5
C32 C38 H38A 109.5
C32 C38 H38B 109.5
H38A C38 H38B 109.5
C32 C38 H38C 109.5
H38A C38 H38C 109.5
H38B C38 H38C 109.5
C33 C39 H39A 109.5
C33 C39 H39B 109.5
H39A C39 H39B 109.5
C33 C39 H39C 109.5
H39A C39 H39C 109.5
H39B C39 H39C 109.5
S1 C40 H40A 109.5
S1 C40 H40B 109.5
H40A C40 H40B 109.5
S1 C40 H40C 109.5
H40A C40 H40C 109.5
H40B C40 H40C 109.5
S1 C41 H41A 109.5
S1 C41 H41B 109.5
H41A C41 H41B 109.5
S1 C41 H41C 109.5
H41A C41 H41C 109.5
H41B C41 H41C 109.5
S2 C42 H42A 109.5
S2 C42 H42B 109.5
H42A C42 H42B 109.5
S2 C42 H42C 109.5
H42A C42 H42C 109.5
H42B C42 H42C 109.5
S2 C43 H43A 109.5
S2 C43 H43B 109.5
H43A C43 H43B 109.5
S2 C43 H43C 109.5
H43A C43 H43C 109.5
H43B C43 H43C 109.5
C27 N1 C26 120.3(3)
C32 N2 C33 120.1(3)
C12 O1 C22 117.6(3)
C15 O2 C34 118.3(3)
C16 O3 C28 118.3(3)
C19 O4 C35 117.2(3)
C20 O5 H5 106(3)
C11 O6 H6 105(3)
H10A O10 H10B 103(4)
H11A O11 H11B 106(5)
O7 S1 C40 105.2(2)
O7 S1 C41 106.5(2)
C40 S1 C41 97.9(3)
O8 S2 C42 109.9(3)
O8 S2 C43 107.2(3)
C42 S2 C43 99.8(3)
H12B O12 H12A 129(5)

loop_
_geom_bond_atom_site_label_1
_geom_bond_atom_site_label_2
_geom_bond_distance
C1 C2 1.394(5)
C1 C10 1.404(5)
C1 C9 1.532(5)
C2 C13 1.404(5)
C2 C3 1.526(5)
C3 C4 1.521(5)
C3 H3A 0.9700
C3 H3B 0.9700
C4 C5 1.388(5)
C4 C14 1.398(4)
C5 C17 1.401(5)
C5 C6 1.526(4)
C6 C7 1.524(5)
C6 H6A 0.9700
C6 H6B 0.9700
C7 C18 1.391(5)
C7 C8 1.396(5)
C8 C21 1.403(5)
C8 C9 1.525(5)
C9 H9A 0.9700
C9 H9B 0.9700
C10 C11 1.394(5)
C10 H10 1.02(4)
C11 O6 1.363(5)
C11 C12 1.404(5)
C12 O1 1.374(4)
C12 C13 1.376(5)
C13 H13 0.95(4)
C14 C15 1.375(5)
C14 H14 0.9300
C15 O2 1.376(4)
C15 C16 1.407(5)
C16 O3 1.376(4)
C16 C17 1.381(5)
C17 H17 0.9300
C18 C19 1.378(5)
C18 H18 0.90(3)
C19 O4 1.383(4)
C19 C20 1.402(5)
C20 O5 1.365(4)
C20 C21 1.387(5)
C21 H21 1.08(4)
C22 O1 1.446(4)
C22 C23 1.509(5)
C22 H22A 0.9700
C22 H22B 0.9700
C23 C24 1.381(5)
C23 C27 1.407(5)
C24 C25 1.383(5)
C24 H24 0.80(4)
C25 C26 1.403(5)
C25 C34 1.506(5)
C26 N1 1.350(5)
C26 C36 1.496(5)
C27 N1 1.339(5)
C27 C37 1.498(6)
C28 O3 1.440(4)
C28 C29 1.506(5)
C28 H28A 0.9700
C28 H28B 0.9700
C29 C30 1.390(5)
C29 C33 1.401(5)
C30 C31 1.387(5)
C30 H30 1.07(6)
C31 C32 1.391(5)
C31 C35 1.497(5)
C32 N2 1.344(5)
C32 C38 1.505(5)
C33 N2 1.348(5)
C33 C39 1.507(5)
C34 O2 1.443(4)
C34 H34A 0.9700
C34 H34B 0.9700
C35 O4 1.445(4)
C35 H35A 0.9700
C35 H35B 0.9700
C36 H36A 0.9600
C36 H36B 0.9600
C36 H36C 0.9600
C37 H37A 0.9600
C37 H37B 0.9600
C37 H37C 0.9600
C38 H38A 0.9600
C38 H38B 0.9600
C38 H38C 0.9600
C39 H39A 0.9600
C39 H39B 0.9600
C39 H39C 0.9600
C40 S1 1.761(5)
C40 H40A 0.9600
C40 H40B 0.9600
C40 H40C 0.9600
C41 S1 1.768(5)
C41 H41A 0.9600
C41 H41B 0.9600
C41 H41C 0.9600
C42 S2 1.720(7)
C42 H42A 0.9600
C42 H42B 0.9600
C42 H42C 0.9600
C43 S2 1.777(5)
C43 H43A 0.9600
C43 H43B 0.9600
C43 H43C 0.9600
O5 H5 0.86(5)
O6 H6 0.86(5)
O7 S1 1.509(3)
O8 S2 1.492(5)
O10 H10A 1.01(2)
O10 H10B 1.00(2)
O11 H11A 0.93(5)
O11 H11B 0.98(2)
O12 H12B 0.98(2)
O12 H12A 0.982(14)

loop_
_geom_hbond_atom_site_label_D
_geom_hbond_atom_site_label_H
_geom_hbond_atom_site_label_A
_geom_hbond_distance_DH
_geom_hbond_distance_HA
_geom_hbond_distance_DA
_geom_hbond_angle_DHA
_geom_hbond_site_symmetry_A
C22 H22A O10 0.97 2.59 3.431(5) 144.9 4_666
C37 H37A O5 0.96 2.61 3.532(5) 160.7 3_666
C37 H37B O1 0.96 2.50 3.159(5) 125.5 .
C38 H38A O6 0.96 2.62 3.380(5) 136.2 3_666
C43 H43C O11 0.96 2.50 3.387(6) 153.5 4_575
O5 H5 O10 0.86(5) 1.86(5) 2.673(4) 157(4) .
O10 H10A O7 1.01(2) 1.83(4) 2.750(4) 151(6) .
O10 H10A S1 1.01(2) 2.92(3) 3.847(3) 154(5) .
O6 H6 O11 0.86(5) 1.86(5) 2.692(4) 164(4) 3_666
O11 H11A N2 0.93(5) 1.92(5) 2.803(4) 158(4) .
O11 H11B O7 0.98(2) 1.83(3) 2.765(4) 159(5) 3_666
O11 H11B S1 0.98(2) 2.85(3) 3.743(3) 152(4) 3_666
O10 H10B N1 1.00(2) 1.89(4) 2.863(4) 162(8) 3_666
O12 H12A O8 0.982(14) 2.26(4) 2.941(8) 125(3) 4_676
C22 H22A O10 0.97 2.59 3.431(5) 144.9 4_666
C37 H37A O5 0.96 2.61 3.532(5) 160.7 3_666
C37 H37B O1 0.96 2.50 3.159(5) 125.5 .
C38 H38A O6 0.96 2.62 3.380(5) 136.2 3_666
C43 H43C O11 0.96 2.50 3.387(6) 153.5 4_575
O5 H5 O10 0.86(5) 1.86(5) 2.673(4) 157(4) .
O10 H10A O7 1.01(2) 1.83(4) 2.750(4) 151(6) .
O10 H10A S1 1.01(2) 2.92(3) 3.847(3) 154(5) .
O6 H6 O11 0.86(5) 1.86(5) 2.692(4) 164(4) 3_666
O11 H11A N2 0.93(5) 1.92(5) 2.803(4) 158(4) .
O11 H11B O7 0.98(2) 1.83(3) 2.765(4) 159(5) 3_666
O11 H11B S1 0.98(2) 2.85(3) 3.743(3) 152(4) 3_666
O10 H10B N1 1.00(2) 1.89(4) 2.863(4) 162(8) 3_666
O12 H12A O8 0.982(14) 2.26(4) 2.941(8) 125(3) 4_676
O12 H12A S2 0.982(14) 3.12(3) 3.914(7) 139(3) 4_676
